data_1509310
loop_
_publ_author_name
'Julien-Pouzol, M.'
'Guittard, M.'

_publ_section_title
;
 Etude cristallochimique des combinaisons ternaires argent-terre
 rare-soufre ou selenium, situees le long des binaires Ag2 X - L2 X3
;
_journal_name_full 'Annales de Chimie (Paris)'
_journal_page_first 139
_journal_page_last 145
_journal_volume 1973
_journal_year 1973
_chemical_formula_sum 'Ag Er Se2'
_space_group_IT_number 19
_symmetry_space_group_name_Hall 'P 2ac 2ab'
_symmetry_space_group_name_H-M 'P 21 21 21'
_cell_angle_alpha 90
_cell_angle_beta 90
_cell_angle_gamma 90
_cell_formula_units_Z 4
_cell_length_a 6.87
_cell_length_b 13.79
_cell_length_c 4.17
_cell_volume 395.055
_citation_journal_id_ASTM ANCPAC
_cod_data_source_file silver1-2_220.cif
_cod_data_source_block Ag1Er1Se2
_cod_original_cell_volume 395.0545
_cod_original_formula_sum 'Ag1 Er1 Se2'
_cod_database_code 1509310

loop_
_symmetry_equiv_pos_as_xyz
x,y,z
-x+1/2,-y,z+1/2
x+1/2,-y+1/2,-z
-x,y+1/2,-z+1/2

loop_
_atom_site_label
_atom_site_type_symbol
_atom_site_fract_x
_atom_site_fract_y
_atom_site_fract_z
_atom_site_occupancy
_atom_site_U_iso_or_equiv
Er1 Er+3 0.2897 0.1293 0.231 1 0.0
Se2 Se-2 0.4849 0.0268 0.7319 1 0.0
Se1 Se-2 0.0888 0.228 0.7366 1 0.0
Ag1 Ag+1 0.295 0.3783 0.0002 1 0.0
